data_7032191
loop_
_publ_author_name
'Dettenrieder, Nicole'
'Sch\"adle, Christoph'
'Maichle-M\"ossmer, C\"acilia'
'Anwander, Reiner'

_publ_section_title
;
 Reactivity of boryllithium with AlMe3, AlEt3, and GaMe3, including the
 synthesis of a lanthanum heterogallate complex.
;
_journal_issue 42
_journal_name_full 'Dalton transactions (Cambridge, England : 2003)'
_journal_page_first 15760
_journal_page_last 15770
_journal_paper_doi 10.1039/c4dt02155j
_journal_volume 43
_journal_year 2014
_chemical_formula_sum 'C34 H54 Al B N2 O'
_chemical_formula_weight 544.58
_chemical_name_systematic
;
  ?
;
_space_group_IT_number 4
_symmetry_cell_setting monoclinic
_symmetry_space_group_name_Hall 'P 2yb'
_symmetry_space_group_name_H-M 'P 1 21 1'
_atom_sites_solution_hydrogens geom
_atom_sites_solution_primary direct
_atom_sites_solution_secondary difmap
_audit_creation_method SHELXL-97
_cell_angle_alpha 90.00
_cell_angle_beta 101.371(2)
_cell_angle_gamma 90.00
_cell_formula_units_Z 4
_cell_length_a 17.7182(11)
_cell_length_b 10.9859(6)
_cell_length_c 17.7794(11)
_cell_measurement_reflns_used 9923
_cell_measurement_temperature 100(2)
_cell_measurement_theta_max 57.23
_cell_measurement_theta_min 4.69
_cell_volume 3392.8(4)
_computing_cell_refinement SAINT
_computing_data_collection COSMO
_computing_data_reduction SAINT
_computing_structure_refinement 'SHELXL-97 (Sheldrick, 1997)'
_computing_structure_solution 'SHELXS-97 (Sheldrick, 1990)'
_diffrn_ambient_temperature 100(2)
_diffrn_measured_fraction_theta_full 0.993
_diffrn_measured_fraction_theta_max 0.993
_diffrn_measurement_device_type 'APEX II DUO'
_diffrn_measurement_method omega/phi-scans
_diffrn_radiation_monochromator multilayer
_diffrn_radiation_source 'Imus-focus sealed tube'
_diffrn_radiation_type MoK\a
_diffrn_radiation_wavelength 0.71073
_diffrn_reflns_av_R_equivalents 0.0255
_diffrn_reflns_av_sigmaI/netI 0.0270
_diffrn_reflns_limit_h_max 21
_diffrn_reflns_limit_h_min -23
_diffrn_reflns_limit_k_max 14
_diffrn_reflns_limit_k_min -14
_diffrn_reflns_limit_l_max 23
_diffrn_reflns_limit_l_min -24
_diffrn_reflns_number 60137
_diffrn_reflns_theta_full 28.75
_diffrn_reflns_theta_max 28.75
_diffrn_reflns_theta_min 1.17
_exptl_absorpt_coefficient_mu 0.086
_exptl_absorpt_correction_T_max 0.9858
_exptl_absorpt_correction_T_min 0.9381
_exptl_absorpt_correction_type numerical
_exptl_absorpt_process_details sadabs
_exptl_crystal_colour colourless
_exptl_crystal_density_diffrn 1.066
_exptl_crystal_density_method 'not measured'
_exptl_crystal_description block
_exptl_crystal_F_000 1192
_exptl_crystal_size_max 0.31
_exptl_crystal_size_mid 0.24
_exptl_crystal_size_min 0.23
_refine_diff_density_max 0.367
_refine_diff_density_min -0.375
_refine_diff_density_rms 0.037
_refine_ls_abs_structure_details 'Flack H D (1983), Acta Cryst. A39, 876-881'
_refine_ls_abs_structure_Flack -0.06(7)
_refine_ls_extinction_method none
_refine_ls_goodness_of_fit_ref 1.047
_refine_ls_hydrogen_treatment constr
_refine_ls_matrix_type full
_refine_ls_number_parameters 740
_refine_ls_number_reflns 16722
_refine_ls_number_restraints 2
_refine_ls_restrained_S_all 1.055
_refine_ls_R_factor_all 0.0380
_refine_ls_R_factor_gt 0.0350
_refine_ls_shift/su_max 0.001
_refine_ls_shift/su_mean 0.000
_refine_ls_structure_factor_coef Fsqd
_refine_ls_weighting_details 'calc w=1/[\s^2^(Fo^2^)+(0.0427P)^2^+0.7843P] where P=(Fo^2^+2Fc^2^)/3'
_refine_ls_weighting_scheme calc
_refine_ls_wR_factor_gt 0.0865
_refine_ls_wR_factor_ref 0.0882
_reflns_number_gt 15748
_reflns_number_total 16722
_reflns_threshold_expression >2sigma(I)
_cod_data_source_file c4dt02155j2.cif
_cod_data_source_block nd305bb
_cod_depositor_comments 'Adding full bibliography for 7032187--7032192.cif.'
_cod_original_sg_symbol_H-M P21
_cod_database_code 7032191

loop_
_symmetry_equiv_pos_as_xyz
'x, y, z'
'-x, y+1/2, -z'

loop_
_atom_site_label
_atom_site_type_symbol
_atom_site_fract_x
_atom_site_fract_y
_atom_site_fract_z
_atom_site_U_iso_or_equiv
_atom_site_adp_type
_atom_site_occupancy
_atom_site_symmetry_multiplicity
_atom_site_calc_flag
_atom_site_refinement_flags
_atom_site_disorder_assembly
_atom_site_disorder_group
Al1 Al 0.53496(2) 0.34549(4) 0.70138(2) 0.01573(8) Uani 1 1 d . . .
Al2 Al 0.11569(2) 0.15537(3) 0.71700(2) 0.01414(8) Uani 1 1 d . . .
O1 O 0.46549(5) 0.23369(10) 0.63559(6) 0.0219(2) Uani 1 1 d . . .
O2 O 0.05860(5) 0.29402(9) 0.74601(5) 0.01860(19) Uani 1 1 d . . .
N2 N 0.65968(6) 0.14501(11) 0.78757(6) 0.0170(2) Uani 1 1 d . . .
N5 N 0.71833(6) 0.29422(10) 0.73404(6) 0.0154(2) Uani 1 1 d . . .
N32 N 0.11464(6) -0.11200(10) 0.79576(6) 0.0156(2) Uani 1 1 d . . .
N35 N 0.14161(6) 0.02929(10) 0.88897(6) 0.0152(2) Uani 1 1 d . . .
B1 B 0.64213(8) 0.25308(13) 0.74055(8) 0.0147(3) Uani 1 1 d . . .
B2 B 0.12256(8) 0.01934(13) 0.80558(8) 0.0142(3) Uani 1 1 d . . .
C3 C 0.73932(8) 0.12813(14) 0.80716(9) 0.0245(3) Uani 1 1 d . . .
H3 H 0.7646 0.0642 0.8383 0.029 Uiso 1 1 calc R . .
C4 C 0.77439(8) 0.21686(14) 0.77487(8) 0.0232(3) Uani 1 1 d . . .
H4 H 0.8284 0.2255 0.7791 0.028 Uiso 1 1 calc R . .
C6 C 0.74055(7) 0.39279(12) 0.69027(7) 0.0152(2) Uani 1 1 d . . .
C7 C 0.75914(8) 0.36718(12) 0.61878(8) 0.0187(3) Uani 1 1 d . A .
C8 C 0.78204(8) 0.46307(13) 0.57714(8) 0.0208(3) Uani 1 1 d . . .
H8 H 0.7954 0.4475 0.5288 0.025 Uiso 1 1 calc R . .
C9 C 0.78557(8) 0.58100(13) 0.60536(8) 0.0205(3) Uani 1 1 d . . .
H9 H 0.8011 0.6456 0.5763 0.025 Uiso 1 1 calc R . .
C10 C 0.76655(8) 0.60498(13) 0.67588(8) 0.0183(3) Uani 1 1 d . . .
H10 H 0.7692 0.6861 0.6947 0.022 Uiso 1 1 calc R . .
C11 C 0.74354(7) 0.51156(12) 0.71979(7) 0.0160(2) Uani 1 1 d . . .
C12 C 0.60985(8) 0.05818(12) 0.81323(8) 0.0174(3) Uani 1 1 d . . .
C13 C 0.59945(8) 0.06362(12) 0.88946(8) 0.0187(3) Uani 1 1 d . . .
C14 C 0.55563(9) -0.02822(14) 0.91492(9) 0.0246(3) Uani 1 1 d . . .
H14 H 0.5484 -0.0274 0.9665 0.029 Uiso 1 1 calc R . .
C15 C 0.52275(9) -0.11994(14) 0.86616(10) 0.0282(3) Uani 1 1 d . . .
H15 H 0.4944 -0.1827 0.8848 0.034 Uiso 1 1 calc R . .
C16 C 0.53093(9) -0.12089(13) 0.79007(9) 0.0248(3) Uani 1 1 d . . .
H16 H 0.5066 -0.1829 0.7566 0.030 Uiso 1 1 calc R . .
C17 C 0.57446(8) -0.03197(13) 0.76200(8) 0.0202(3) Uani 1 1 d . . .
C18 C 0.53740(8) 0.48606(14) 0.63143(8) 0.0229(3) Uani 1 1 d . . .
H18A H 0.5734 0.5480 0.6584 0.028 Uiso 1 1 calc R . .
H18B H 0.5575 0.4582 0.5862 0.028 Uiso 1 1 calc R . .
C19 C 0.45830(9) 0.54554(16) 0.60373(11) 0.0331(4) Uani 1 1 d . . .
H19A H 0.4243 0.4883 0.5709 0.050 Uiso 1 1 calc R . .
H19B H 0.4644 0.6193 0.5745 0.050 Uiso 1 1 calc R . .
H19C H 0.4358 0.5669 0.6481 0.050 Uiso 1 1 calc R . .
C20 C 0.47365(8) 0.38006(15) 0.78116(9) 0.0247(3) Uani 1 1 d . . .
H20A H 0.4211 0.4051 0.7558 0.030 Uiso 1 1 calc R . .
H20B H 0.4691 0.3045 0.8103 0.030 Uiso 1 1 calc R . .
C21 C 0.50907(11) 0.48001(19) 0.83736(11) 0.0398(4) Uani 1 1 d . . .
H21A H 0.5614 0.4565 0.8621 0.060 Uiso 1 1 calc R . .
H21B H 0.4777 0.4910 0.8765 0.060 Uiso 1 1 calc R . .
H21C H 0.5108 0.5565 0.8094 0.060 Uiso 1 1 calc R . .
C22 C 0.46362(9) 0.21644(16) 0.55384(8) 0.0257(3) Uani 1 1 d . . .
H22A H 0.4939 0.1440 0.5450 0.031 Uiso 1 1 calc R . .
H22B H 0.4845 0.2887 0.5316 0.031 Uiso 1 1 calc R . .
C23 C 0.37978(9) 0.19910(18) 0.51951(9) 0.0332(4) Uani 1 1 d . . .
H23A H 0.3727 0.1551 0.4700 0.040 Uiso 1 1 calc R . .
H23B H 0.3524 0.2780 0.5117 0.040 Uiso 1 1 calc R . .
C24 C 0.35241(9) 0.12293(18) 0.58079(10) 0.0340(4) Uani 1 1 d . . .
H24A H 0.3628 0.0354 0.5743 0.041 Uiso 1 1 calc R . .
H24B H 0.2966 0.1343 0.5786 0.041 Uiso 1 1 calc R . .
C25 C 0.39939(9) 0.17124(17) 0.65633(9) 0.0299(3) Uani 1 1 d . . .
H25A H 0.3684 0.2285 0.6808 0.036 Uiso 1 1 calc R . .
H25B H 0.4167 0.1035 0.6923 0.036 Uiso 1 1 calc R . .
C33 C 0.12887(8) -0.17051(13) 0.86704(7) 0.0193(3) Uani 1 1 d . . .
H33 H 0.1279 -0.2560 0.8748 0.023 Uiso 1 1 calc R . .
C34 C 0.14416(8) -0.08639(12) 0.92262(8) 0.0191(3) Uani 1 1 d . . .
H34 H 0.1550 -0.1026 0.9762 0.023 Uiso 1 1 calc R . .
C36 C 0.15212(7) 0.13541(11) 0.93650(7) 0.0146(2) Uani 1 1 d . . .
C37 C 0.09062(7) 0.17484(12) 0.96997(7) 0.0162(2) Uani 1 1 d . C .
C38 C 0.10192(8) 0.27746(13) 1.01726(8) 0.0199(3) Uani 1 1 d . . .
H38 H 0.0611 0.3061 1.0401 0.024 Uiso 1 1 calc R . .
C39 C 0.17172(9) 0.33792(13) 1.03121(8) 0.0234(3) Uani 1 1 d . . .
H39 H 0.1785 0.4075 1.0636 0.028 Uiso 1 1 calc R . .
C40 C 0.23191(8) 0.29761(13) 0.99824(8) 0.0216(3) Uani 1 1 d . . .
H40 H 0.2796 0.3399 1.0084 0.026 Uiso 1 1 calc R . .
C41 C 0.22335(7) 0.19560(12) 0.95024(7) 0.0170(2) Uani 1 1 d . . .
C42 C 0.09836(8) -0.18287(11) 0.72687(7) 0.0163(2) Uani 1 1 d . . .
C43 C 0.15891(8) -0.24611(12) 0.70405(8) 0.0190(3) Uani 1 1 d . D .
C44 C 0.14103(9) -0.31868(13) 0.63839(8) 0.0236(3) Uani 1 1 d . . .
H44 H 0.1808 -0.3636 0.6223 0.028 Uiso 1 1 calc R . .
C45 C 0.06678(9) -0.32643(14) 0.59640(8) 0.0259(3) Uani 1 1 d . . .
H45 H 0.0560 -0.3759 0.5517 0.031 Uiso 1 1 calc R . .
C46 C 0.00778(9) -0.26197(14) 0.61939(8) 0.0236(3) Uani 1 1 d . . .
H46 H -0.0430 -0.2674 0.5899 0.028 Uiso 1 1 calc R . .
C47 C 0.02196(8) -0.18940(12) 0.68506(8) 0.0183(3) Uani 1 1 d . . .
C48 C 0.21439(8) 0.23453(14) 0.70700(8) 0.0219(3) Uani 1 1 d . . .
H48A H 0.2374 0.2726 0.7567 0.026 Uiso 1 1 calc R . .
H48B H 0.2504 0.1708 0.6964 0.026 Uiso 1 1 calc R . .
C49 C 0.20687(10) 0.33160(16) 0.64409(10) 0.0321(3) Uani 1 1 d . . .
H49A H 0.1848 0.2949 0.5944 0.048 Uiso 1 1 calc R . .
H49B H 0.2578 0.3649 0.6425 0.048 Uiso 1 1 calc R . .
H49C H 0.1732 0.3972 0.6552 0.048 Uiso 1 1 calc R . .
C50 C 0.05488(8) 0.11926(13) 0.61255(7) 0.0189(3) Uani 1 1 d . . .
H50A H 0.0064 0.0781 0.6174 0.023 Uiso 1 1 calc R . .
H50B H 0.0414 0.1967 0.5847 0.023 Uiso 1 1 calc R . .
C51 C 0.09948(9) 0.03771(14) 0.56577(8) 0.0238(3) Uani 1 1 d . . .
H51A H 0.1489 0.0758 0.5633 0.036 Uiso 1 1 calc R . .
H51B H 0.0693 0.0276 0.5137 0.036 Uiso 1 1 calc R . .
H51C H 0.1086 -0.0421 0.5905 0.036 Uiso 1 1 calc R . .
C52 C 0.09242(9) 0.38823(13) 0.80115(8) 0.0232(3) Uani 1 1 d . . .
H52A H 0.1467 0.4038 0.7980 0.028 Uiso 1 1 calc R . .
H52B H 0.0900 0.3639 0.8542 0.028 Uiso 1 1 calc R . .
C53 C 0.04315(10) 0.49937(13) 0.77702(9) 0.0267(3) Uani 1 1 d . . .
H53A H 0.0615 0.5451 0.7361 0.032 Uiso 1 1 calc R . .
H53B H 0.0426 0.5543 0.8211 0.032 Uiso 1 1 calc R . .
C54 C -0.03638(10) 0.44391(15) 0.74738(10) 0.0300(3) Uani 1 1 d . . .
H54A H -0.0618 0.4213 0.7902 0.036 Uiso 1 1 calc R . .
H54B H -0.0700 0.5007 0.7126 0.036 Uiso 1 1 calc R . .
C55 C -0.01729(9) 0.33262(16) 0.70479(9) 0.0282(3) Uani 1 1 d . . .
H55A H -0.0559 0.2677 0.7054 0.034 Uiso 1 1 calc R . .
H55B H -0.0159 0.3529 0.6508 0.034 Uiso 1 1 calc R . .
C71 C 0.75065(9) 0.23908(14) 0.58510(9) 0.0268(3) Uani 1 1 d D . .
H71A H 0.7331 0.1815 0.6217 0.032 Uiso 0.285(5) 1 calc PR A 1
H71B H 0.7554 0.1821 0.6297 0.032 Uiso 0.715(5) 1 calc PR A 2
C72 C 0.6845(4) 0.2497(7) 0.5047(4) 0.0336(6) Uani 0.285(5) 1 d PD A 1
H72A H 0.6768 0.1697 0.4801 0.050 Uiso 0.285(5) 1 calc PR A 1
H72B H 0.7018 0.3078 0.4699 0.050 Uiso 0.285(5) 1 calc PR A 1
H72C H 0.6358 0.2780 0.5170 0.050 Uiso 0.285(5) 1 calc PR A 1
C73 C 0.8125(8) 0.1950(13) 0.5624(6) 0.0271(7) Uani 0.285(5) 1 d P A 1
H73A H 0.7976 0.1250 0.5285 0.041 Uiso 0.285(5) 1 calc PR A 1
H73B H 0.8506 0.1692 0.6073 0.041 Uiso 0.285(5) 1 calc PR A 1
H73C H 0.8349 0.2582 0.5346 0.041 Uiso 0.285(5) 1 calc PR A 1
C72A C 0.67373(14) 0.2201(3) 0.53896(18) 0.0336(6) Uani 0.715(5) 1 d P A 2
H72D H 0.6657 0.2755 0.4949 0.050 Uiso 0.715(5) 1 calc PR A 2
H72E H 0.6351 0.2364 0.5703 0.050 Uiso 0.715(5) 1 calc PR A 2
H72F H 0.6688 0.1358 0.5207 0.050 Uiso 0.715(5) 1 calc PR A 2
C73A C 0.8172(3) 0.2047(4) 0.5422(2) 0.0271(7) Uani 0.715(5) 1 d P A 2
H73D H 0.8134 0.1183 0.5283 0.041 Uiso 0.715(5) 1 calc PR A 2
H73E H 0.8671 0.2204 0.5759 0.041 Uiso 0.715(5) 1 calc PR A 2
H73F H 0.8127 0.2540 0.4956 0.041 Uiso 0.715(5) 1 calc PR A 2
C111 C 0.72541(8) 0.53680(13) 0.79844(8) 0.0202(3) Uani 1 1 d . . .
H11A H 0.6867 0.4751 0.8077 0.024 Uiso 1 1 calc R . .
C112 C 0.79793(10) 0.52015(17) 0.86079(8) 0.0316(4) Uani 1 1 d . . .
H11B H 0.8168 0.4365 0.8593 0.047 Uiso 1 1 calc R . .
H11C H 0.7856 0.5362 0.9112 0.047 Uiso 1 1 calc R . .
H11D H 0.8378 0.5771 0.8517 0.047 Uiso 1 1 calc R . .
C113 C 0.69116(9) 0.66293(15) 0.80581(9) 0.0267(3) Uani 1 1 d . . .
H11E H 0.7301 0.7252 0.8031 0.040 Uiso 1 1 calc R . .
H11F H 0.6747 0.6692 0.8551 0.040 Uiso 1 1 calc R . .
H11G H 0.6468 0.6753 0.7640 0.040 Uiso 1 1 calc R . .
C131 C 0.63354(8) 0.16537(14) 0.94327(8) 0.0223(3) Uani 1 1 d . . .
H13A H 0.6519 0.2302 0.9117 0.027 Uiso 1 1 calc R . .
C132 C 0.57374(10) 0.22278(15) 0.98398(9) 0.0291(3) Uani 1 1 d . . .
H13B H 0.5292 0.2495 0.9457 0.044 Uiso 1 1 calc R . .
H13C H 0.5966 0.2929 1.0142 0.044 Uiso 1 1 calc R . .
H13D H 0.5572 0.1626 1.0181 0.044 Uiso 1 1 calc R . .
C133 C 0.70298(11) 0.12236(18) 1.00313(11) 0.0417(4) Uani 1 1 d . . .
H13E H 0.6868 0.0575 1.0344 0.062 Uiso 1 1 calc R . .
H13F H 0.7236 0.1908 1.0362 0.062 Uiso 1 1 calc R . .
H13G H 0.7429 0.0913 0.9770 0.062 Uiso 1 1 calc R . .
C171 C 0.58224(9) -0.03027(14) 0.67781(8) 0.0257(3) Uani 1 1 d . . .
H17A H 0.5754 0.0561 0.6600 0.031 Uiso 1 1 calc R . .
C172 C 0.66121(11) -0.07137(17) 0.66558(11) 0.0381(4) Uani 1 1 d . . .
H17B H 0.6694 -0.1568 0.6809 0.057 Uiso 1 1 calc R . .
H17C H 0.7012 -0.0209 0.6967 0.057 Uiso 1 1 calc R . .
H17D H 0.6637 -0.0628 0.6113 0.057 Uiso 1 1 calc R . .
C173 C 0.52008(13) -0.10523(17) 0.62632(10) 0.0408(4) Uani 1 1 d . . .
H17E H 0.5196 -0.0855 0.5725 0.061 Uiso 1 1 calc R . .
H17F H 0.4698 -0.0862 0.6384 0.061 Uiso 1 1 calc R . .
H17G H 0.5310 -0.1921 0.6350 0.061 Uiso 1 1 calc R . .
C371 C 0.01385(8) 0.10810(14) 0.95605(8) 0.0208(3) Uani 1 1 d . . .
H37A H 0.0152 0.0323 0.9251 0.025 Uiso 1 1 calc R B 1
C372 C -0.01348(11) 0.08316(18) 1.03021(10) 0.0353(4) Uani 1 1 d . C .
H37B H -0.0201 0.1604 1.0557 0.053 Uiso 1 1 calc R . .
H37C H 0.0247 0.0332 1.0640 0.053 Uiso 1 1 calc R . .
H37D H -0.0627 0.0397 1.0189 0.053 Uiso 1 1 calc R . .
C373 C -0.0502(5) 0.2024(8) 0.9142(5) 0.0421(13) Uani 0.433(10) 1 d P C 1
H37E H -0.0392 0.2247 0.8641 0.063 Uiso 0.433(10) 1 calc PR C 1
H37F H -0.0492 0.2757 0.9459 0.063 Uiso 0.433(10) 1 calc PR C 1
H37G H -0.1011 0.1645 0.9072 0.063 Uiso 0.433(10) 1 calc PR C 1
C37A C -0.0431(3) 0.1608(7) 0.8915(4) 0.0421(13) Uani 0.567(10) 1 d P C 2
H37H H -0.0907 0.1130 0.8838 0.063 Uiso 0.567(10) 1 calc PR C 2
H37I H -0.0220 0.1590 0.8446 0.063 Uiso 0.567(10) 1 calc PR C 2
H37J H -0.0542 0.2452 0.9037 0.063 Uiso 0.567(10) 1 calc PR C 2
C411 C 0.29006(8) 0.14850(15) 0.91643(8) 0.0224(3) Uani 1 1 d . . .
H41A H 0.2683 0.1155 0.8642 0.027 Uiso 1 1 calc R . .
C412 C 0.33181(10) 0.04390(19) 0.96479(11) 0.0393(4) Uani 1 1 d . . .
H41B H 0.3536 0.0736 1.0165 0.059 Uiso 1 1 calc R . .
H41C H 0.3733 0.0132 0.9407 0.059 Uiso 1 1 calc R . .
H41D H 0.2952 -0.0219 0.9680 0.059 Uiso 1 1 calc R . .
C413 C 0.34860(9) 0.24753(19) 0.90721(10) 0.0355(4) Uani 1 1 d . . .
H41E H 0.3215 0.3179 0.8808 0.053 Uiso 1 1 calc R . .
H41F H 0.3848 0.2155 0.8770 0.053 Uiso 1 1 calc R . .
H41G H 0.3768 0.2725 0.9579 0.053 Uiso 1 1 calc R . .
C431 C 0.24178(9) -0.23471(15) 0.74719(9) 0.0279(3) Uani 1 1 d . . .
H43A H 0.2426 -0.1809 0.7927 0.034 Uiso 0.588(4) 1 calc PR D 1
H43B H 0.2389 -0.2111 0.8009 0.034 Uiso 0.412(4) 1 calc PR D 2
C432 C 0.28953(16) -0.1738(3) 0.69430(18) 0.0279(3) Uani 0.588(4) 1 d P D 1
H43C H 0.3417 -0.1581 0.7231 0.042 Uiso 0.588(4) 1 calc PR D 1
H43D H 0.2653 -0.0967 0.6751 0.042 Uiso 0.588(4) 1 calc PR D 1
H43E H 0.2920 -0.2277 0.6510 0.042 Uiso 0.588(4) 1 calc PR D 1
C433 C 0.2752(4) -0.3598(7) 0.7759(3) 0.0403(11) Uani 0.588(4) 1 d P D 1
H43F H 0.2747 -0.4139 0.7320 0.060 Uiso 0.588(4) 1 calc PR D 1
H43G H 0.2438 -0.3955 0.8099 0.060 Uiso 0.588(4) 1 calc PR D 1
H43H H 0.3282 -0.3496 0.8041 0.060 Uiso 0.588(4) 1 calc PR D 1
C43A C 0.2848(2) -0.1295(5) 0.7154(3) 0.0279(3) Uani 0.412(4) 1 d P D 2
H43I H 0.2846 -0.1440 0.6609 0.042 Uiso 0.412(4) 1 calc PR D 2
H43J H 0.3380 -0.1259 0.7439 0.042 Uiso 0.412(4) 1 calc PR D 2
H43K H 0.2588 -0.0523 0.7211 0.042 Uiso 0.412(4) 1 calc PR D 2
C43B C 0.2883(7) -0.3522(12) 0.7536(5) 0.0403(11) Uani 0.412(4) 1 d P D 2
H43L H 0.2603 -0.4167 0.7746 0.060 Uiso 0.412(4) 1 calc PR D 2
H43M H 0.3383 -0.3392 0.7877 0.060 Uiso 0.412(4) 1 calc PR D 2
H43N H 0.2963 -0.3763 0.7027 0.060 Uiso 0.412(4) 1 calc PR D 2
C471 C -0.04224(8) -0.12018(13) 0.71198(8) 0.0222(3) Uani 1 1 d . . .
H47A H -0.0211 -0.0392 0.7313 0.027 Uiso 1 1 calc R . .
C472 C -0.06721(9) -0.18616(16) 0.77924(9) 0.0300(3) Uani 1 1 d . . .
H47B H -0.0865 -0.2674 0.7627 0.045 Uiso 1 1 calc R . .
H47C H -0.1080 -0.1394 0.7961 0.045 Uiso 1 1 calc R . .
H47D H -0.0230 -0.1937 0.8219 0.045 Uiso 1 1 calc R . .
C473 C -0.11273(9) -0.09670(16) 0.64837(10) 0.0297(3) Uani 1 1 d . . .
H47E H -0.0963 -0.0585 0.6044 0.045 Uiso 1 1 calc R . .
H47F H -0.1485 -0.0425 0.6677 0.045 Uiso 1 1 calc R . .
H47G H -0.1384 -0.1741 0.6323 0.045 Uiso 1 1 calc R . .

loop_
_atom_site_aniso_label
_atom_site_aniso_U_11
_atom_site_aniso_U_22
_atom_site_aniso_U_33
_atom_site_aniso_U_23
_atom_site_aniso_U_13
_atom_site_aniso_U_12
Al1 0.01256(17) 0.01824(18) 0.01668(18) 0.00337(15) 0.00361(14) 0.00035(15)
Al2 0.01525(17) 0.01465(17) 0.01317(17) 0.00108(14) 0.00439(14) 0.00086(15)
O1 0.0162(4) 0.0318(5) 0.0180(5) 0.0002(4) 0.0040(4) -0.0079(4)
O2 0.0176(4) 0.0161(4) 0.0211(5) -0.0024(4) 0.0014(4) 0.0034(4)
N2 0.0148(5) 0.0183(5) 0.0188(5) 0.0044(4) 0.0055(4) 0.0010(5)
N5 0.0133(5) 0.0176(5) 0.0158(5) 0.0037(4) 0.0036(4) -0.0001(4)
N32 0.0200(5) 0.0151(5) 0.0118(5) 0.0004(4) 0.0034(4) -0.0001(4)
N35 0.0177(5) 0.0149(5) 0.0133(5) 0.0012(4) 0.0034(4) -0.0002(4)
B1 0.0163(6) 0.0152(6) 0.0133(6) 0.0004(5) 0.0044(5) -0.0016(6)
B2 0.0135(6) 0.0155(6) 0.0139(6) -0.0011(5) 0.0038(5) 0.0006(5)
C3 0.0168(6) 0.0265(7) 0.0299(8) 0.0135(6) 0.0043(6) 0.0044(6)
C4 0.0132(6) 0.0299(7) 0.0263(7) 0.0103(6) 0.0038(5) 0.0029(6)
C6 0.0115(5) 0.0193(6) 0.0148(6) 0.0034(5) 0.0026(4) -0.0010(5)
C7 0.0180(6) 0.0197(6) 0.0187(6) -0.0008(5) 0.0049(5) -0.0026(5)
C8 0.0239(7) 0.0258(7) 0.0144(6) 0.0016(5) 0.0081(5) -0.0043(6)
C9 0.0189(6) 0.0223(7) 0.0209(7) 0.0068(5) 0.0048(5) -0.0031(5)
C10 0.0159(6) 0.0168(6) 0.0215(7) 0.0023(5) 0.0019(5) -0.0022(5)
C11 0.0124(6) 0.0197(6) 0.0154(6) 0.0022(5) 0.0013(5) -0.0004(5)
C12 0.0152(6) 0.0163(6) 0.0216(6) 0.0054(5) 0.0059(5) 0.0017(5)
C13 0.0184(6) 0.0173(6) 0.0214(7) 0.0036(5) 0.0063(5) 0.0021(5)
C14 0.0279(7) 0.0243(7) 0.0248(7) 0.0047(6) 0.0133(6) -0.0008(6)
C15 0.0299(8) 0.0222(7) 0.0368(8) 0.0051(6) 0.0172(7) -0.0057(6)
C16 0.0247(7) 0.0193(7) 0.0308(8) -0.0007(6) 0.0063(6) -0.0034(6)
C17 0.0209(6) 0.0173(6) 0.0229(7) 0.0022(5) 0.0057(5) 0.0026(5)
C18 0.0194(6) 0.0234(7) 0.0250(7) 0.0087(6) 0.0018(5) -0.0006(6)
C19 0.0259(8) 0.0286(8) 0.0414(9) 0.0126(7) -0.0017(7) 0.0034(7)
C20 0.0195(6) 0.0316(8) 0.0247(7) -0.0014(6) 0.0081(6) 0.0000(6)
C21 0.0418(10) 0.0449(10) 0.0366(9) -0.0160(8) 0.0177(8) -0.0056(9)
C22 0.0235(7) 0.0366(8) 0.0173(6) -0.0016(6) 0.0047(5) -0.0037(7)
C23 0.0271(8) 0.0450(10) 0.0248(8) -0.0045(7) -0.0014(6) -0.0035(7)
C24 0.0227(7) 0.0462(10) 0.0334(8) -0.0084(7) 0.0066(6) -0.0117(7)
C25 0.0232(7) 0.0415(9) 0.0273(7) -0.0039(7) 0.0106(6) -0.0144(7)
C33 0.0257(7) 0.0158(6) 0.0161(6) 0.0033(5) 0.0036(5) -0.0011(5)
C34 0.0263(7) 0.0172(6) 0.0137(6) 0.0033(5) 0.0037(5) -0.0006(5)
C36 0.0171(6) 0.0148(6) 0.0115(5) 0.0015(4) 0.0016(4) -0.0003(5)
C37 0.0170(6) 0.0186(6) 0.0127(6) 0.0018(5) 0.0022(5) 0.0001(5)
C38 0.0231(7) 0.0200(6) 0.0177(6) -0.0005(5) 0.0064(5) 0.0033(5)
C39 0.0319(7) 0.0163(6) 0.0211(6) -0.0046(5) 0.0030(6) -0.0016(6)
C40 0.0223(7) 0.0200(6) 0.0210(7) 0.0011(5) 0.0007(5) -0.0064(6)
C41 0.0162(6) 0.0203(6) 0.0143(6) 0.0035(5) 0.0024(5) -0.0006(5)
C42 0.0223(6) 0.0132(6) 0.0134(6) 0.0004(4) 0.0038(5) -0.0024(5)
C43 0.0233(7) 0.0179(6) 0.0162(6) 0.0022(5) 0.0049(5) -0.0001(5)
C44 0.0338(8) 0.0213(7) 0.0175(6) -0.0004(5) 0.0095(6) 0.0041(6)
C45 0.0374(8) 0.0240(7) 0.0156(6) -0.0042(5) 0.0037(6) -0.0034(6)
C46 0.0253(7) 0.0252(7) 0.0182(6) 0.0001(6) -0.0011(5) -0.0054(6)
C47 0.0212(6) 0.0167(6) 0.0167(6) 0.0026(5) 0.0031(5) -0.0013(5)
C48 0.0186(6) 0.0243(7) 0.0247(7) 0.0045(6) 0.0090(5) 0.0000(6)
C49 0.0364(8) 0.0275(8) 0.0348(8) 0.0087(7) 0.0130(7) -0.0043(7)
C50 0.0218(6) 0.0208(6) 0.0146(6) 0.0007(5) 0.0045(5) 0.0035(5)
C51 0.0304(8) 0.0245(7) 0.0174(6) -0.0013(5) 0.0065(6) 0.0050(6)
C52 0.0249(7) 0.0215(7) 0.0225(7) -0.0060(5) 0.0034(6) -0.0020(6)
C53 0.0376(9) 0.0188(7) 0.0258(7) -0.0003(6) 0.0114(6) 0.0014(6)
C54 0.0299(8) 0.0281(8) 0.0318(8) -0.0030(6) 0.0059(6) 0.0107(7)
C55 0.0213(7) 0.0304(8) 0.0301(8) -0.0072(7) -0.0013(6) 0.0090(6)
C71 0.0364(8) 0.0220(7) 0.0260(7) -0.0049(6) 0.0162(6) -0.0073(6)
C72 0.0237(10) 0.0316(13) 0.0448(17) -0.0127(12) 0.0048(10) -0.0072(9)
C73 0.0276(10) 0.0333(12) 0.023(2) -0.0099(16) 0.0123(15) -0.0010(9)
C72A 0.0237(10) 0.0316(13) 0.0448(17) -0.0127(12) 0.0048(10) -0.0072(9)
C73A 0.0276(10) 0.0333(12) 0.023(2) -0.0099(16) 0.0123(15) -0.0010(9)
C111 0.0214(6) 0.0236(7) 0.0159(6) -0.0009(5) 0.0044(5) -0.0017(6)
C112 0.0324(8) 0.0432(9) 0.0163(7) -0.0012(6) -0.0019(6) 0.0085(8)
C113 0.0297(7) 0.0278(7) 0.0236(7) -0.0039(6) 0.0077(6) 0.0028(7)
C131 0.0245(7) 0.0216(7) 0.0223(7) 0.0014(6) 0.0082(5) 0.0008(6)
C132 0.0341(8) 0.0290(8) 0.0278(8) -0.0047(6) 0.0144(7) 0.0008(7)
C133 0.0373(9) 0.0359(10) 0.0446(10) -0.0103(8) -0.0094(8) 0.0077(8)
C171 0.0360(8) 0.0192(7) 0.0230(7) 0.0016(6) 0.0082(6) 0.0017(6)
C172 0.0495(11) 0.0367(9) 0.0338(9) 0.0036(7) 0.0226(8) 0.0095(8)
C173 0.0615(12) 0.0313(9) 0.0284(9) -0.0074(7) 0.0055(8) -0.0045(9)
C371 0.0159(6) 0.0292(7) 0.0177(6) -0.0003(6) 0.0045(5) -0.0034(6)
C372 0.0395(9) 0.0436(10) 0.0258(8) -0.0041(7) 0.0134(7) -0.0203(8)
C373 0.0217(13) 0.054(3) 0.045(3) 0.023(2) -0.0071(18) -0.008(2)
C37A 0.0217(13) 0.054(3) 0.045(3) 0.023(2) -0.0071(18) -0.008(2)
C411 0.0153(6) 0.0335(8) 0.0194(6) 0.0002(6) 0.0057(5) -0.0010(6)
C412 0.0264(8) 0.0493(11) 0.0455(10) 0.0124(9) 0.0155(7) 0.0158(8)
C413 0.0231(7) 0.0546(11) 0.0306(8) -0.0009(8) 0.0096(6) -0.0143(8)
C431 0.0231(5) 0.0340(8) 0.0271(7) -0.0014(5) 0.0059(5) 0.0015(6)
C432 0.0231(5) 0.0340(8) 0.0271(7) -0.0014(5) 0.0059(5) 0.0015(6)
C433 0.039(3) 0.0415(15) 0.036(3) -0.001(3) -0.0048(19) 0.0132(18)
C43A 0.0231(5) 0.0340(8) 0.0271(7) -0.0014(5) 0.0059(5) 0.0015(6)
C43B 0.039(3) 0.0415(15) 0.036(3) -0.001(3) -0.0048(19) 0.0132(18)
C471 0.0195(6) 0.0226(7) 0.0242(7) 0.0000(5) 0.0036(5) -0.0021(6)
C472 0.0248(7) 0.0363(9) 0.0314(8) 0.0045(7) 0.0115(6) 0.0004(7)
C473 0.0199(7) 0.0304(8) 0.0366(9) 0.0045(7) 0.0004(6) -0.0015(6)

loop_
_atom_type_symbol
_atom_type_description
_atom_type_scat_dispersion_real
_atom_type_scat_dispersion_imag
_atom_type_scat_source
C C 0.0033 0.0016 'International Tables Vol C Tables 4.2.6.8 and 6.1.1.4'
H H 0.0000 0.0000 'International Tables Vol C Tables 4.2.6.8 and 6.1.1.4'
N N 0.0061 0.0033 'International Tables Vol C Tables 4.2.6.8 and 6.1.1.4'
O O 0.0106 0.0060 'International Tables Vol C Tables 4.2.6.8 and 6.1.1.4'
B B 0.0013 0.0007 'International Tables Vol C Tables 4.2.6.8 and 6.1.1.4'
Al Al 0.0645 0.0514 'International Tables Vol C Tables 4.2.6.8 and 6.1.1.4'

loop_
_geom_angle_atom_site_label_1
_geom_angle_atom_site_label_2
_geom_angle_atom_site_label_3
_geom_angle
O1 Al1 C20 100.31(5)
O1 Al1 C18 101.68(6)
C20 Al1 C18 112.37(7)
O1 Al1 B1 108.03(5)
C20 Al1 B1 115.63(6)
C18 Al1 B1 116.34(6)
O2 Al2 C48 101.10(6)
O2 Al2 C50 100.84(5)
C48 Al2 C50 109.04(6)
O2 Al2 B2 107.77(5)
C48 Al2 B2 116.32(6)
C50 Al2 B2 118.97(6)
C22 O1 C25 109.11(11)
C22 O1 Al1 124.41(9)
C25 O1 Al1 125.69(9)
C55 O2 C52 110.11(10)
C55 O2 Al2 124.54(8)
C52 O2 Al2 124.13(8)
C3 N2 C12 119.15(11)
C3 N2 B1 110.09(11)
C12 N2 B1 130.74(11)
C4 N5 C6 119.90(11)
C4 N5 B1 110.29(11)
C6 N5 B1 129.70(11)
C33 N32 C42 119.67(11)
C33 N32 B2 110.52(11)
C42 N32 B2 129.75(11)
C34 N35 C36 119.82(10)
C34 N35 B2 110.34(11)
C36 N35 B2 129.71(11)
N5 B1 N2 101.78(11)
N5 B1 Al1 127.25(10)
N2 B1 Al1 130.56(10)
N32 B2 N35 101.17(11)
N32 B2 Al2 127.48(10)
N35 B2 Al2 131.21(10)
C4 C3 N2 109.05(12)
C4 C3 H3 125.5
N2 C3 H3 125.5
C3 C4 N5 108.77(12)
C3 C4 H4 125.6
N5 C4 H4 125.6
C7 C6 C11 121.80(12)
C7 C6 N5 118.63(12)
C11 C6 N5 119.58(11)
C8 C7 C6 118.35(12)
C8 C7 C71 120.37(12)
C6 C7 C71 121.21(12)
C9 C8 C7 120.75(12)
C9 C8 H8 119.6
C7 C8 H8 119.6
C10 C9 C8 120.23(12)
C10 C9 H9 119.9
C8 C9 H9 119.9
C9 C10 C11 121.01(13)
C9 C10 H10 119.5
C11 C10 H10 119.5
C10 C11 C6 117.86(12)
C10 C11 C111 121.15(12)
C6 C11 C111 120.94(12)
C13 C12 C17 121.88(12)
C13 C12 N2 119.00(12)
C17 C12 N2 119.10(12)
C14 C13 C12 117.87(13)
C14 C13 C131 120.24(12)
C12 C13 C131 121.88(12)
C15 C14 C13 120.96(13)
C15 C14 H14 119.5
C13 C14 H14 119.5
C14 C15 C16 120.33(13)
C14 C15 H15 119.8
C16 C15 H15 119.8
C15 C16 C17 120.93(14)
C15 C16 H16 119.5
C17 C16 H16 119.5
C16 C17 C12 117.93(13)
C16 C17 C171 121.38(13)
C12 C17 C171 120.68(12)
C19 C18 Al1 113.57(10)
C19 C18 H18A 108.9
Al1 C18 H18A 108.9
C19 C18 H18B 108.9
Al1 C18 H18B 108.9
H18A C18 H18B 107.7
C18 C19 H19A 109.5
C18 C19 H19B 109.5
H19A C19 H19B 109.5
C18 C19 H19C 109.5
H19A C19 H19C 109.5
H19B C19 H19C 109.5
C21 C20 Al1 113.03(11)
C21 C20 H20A 109.0
Al1 C20 H20A 109.0
C21 C20 H20B 109.0
Al1 C20 H20B 109.0
H20A C20 H20B 107.8
C20 C21 H21A 109.5
C20 C21 H21B 109.5
H21A C21 H21B 109.5
C20 C21 H21C 109.5
H21A C21 H21C 109.5
H21B C21 H21C 109.5
O1 C22 C23 104.32(12)
O1 C22 H22A 110.9
C23 C22 H22A 110.9
O1 C22 H22B 110.9
C23 C22 H22B 110.9
H22A C22 H22B 108.9
C22 C23 C24 101.97(13)
C22 C23 H23A 111.4
C24 C23 H23A 111.4
C22 C23 H23B 111.4
C24 C23 H23B 111.4
H23A C23 H23B 109.2
C23 C24 C25 104.01(13)
C23 C24 H24A 111.0
C25 C24 H24A 111.0
C23 C24 H24B 111.0
C25 C24 H24B 111.0
H24A C24 H24B 109.0
O1 C25 C24 105.37(12)
O1 C25 H25A 110.7
C24 C25 H25A 110.7
O1 C25 H25B 110.7
C24 C25 H25B 110.7
H25A C25 H25B 108.8
C34 C33 N32 108.97(12)
C34 C33 H33 125.5
N32 C33 H33 125.5
C33 C34 N35 108.99(11)
C33 C34 H34 125.5
N35 C34 H34 125.5
C41 C36 C37 121.72(12)
C41 C36 N35 119.66(11)
C37 C36 N35 118.60(11)
C38 C37 C36 118.12(12)
C38 C37 C371 120.28(12)
C36 C37 C371 121.60(12)
C39 C38 C37 120.84(13)
C39 C38 H38 119.6
C37 C38 H38 119.6
C38 C39 C40 120.40(13)
C38 C39 H39 119.8
C40 C39 H39 119.8
C39 C40 C41 120.92(13)
C39 C40 H40 119.5
C41 C40 H40 119.5
C40 C41 C36 118.00(12)
C40 C41 C411 121.02(12)
C36 C41 C411 120.94(12)
C43 C42 C47 122.06(12)
C43 C42 N32 118.68(12)
C47 C42 N32 119.24(12)
C44 C43 C42 117.62(13)
C44 C43 C431 120.35(13)
C42 C43 C431 122.02(12)
C45 C44 C43 121.43(13)
C45 C44 H44 119.3
C43 C44 H44 119.3
C44 C45 C46 120.09(13)
C44 C45 H45 120.0
C46 C45 H45 120.0
C45 C46 C47 121.05(13)
C45 C46 H46 119.5
C47 C46 H46 119.5
C46 C47 C42 117.74(12)
C46 C47 C471 121.76(12)
C42 C47 C471 120.50(12)
C49 C48 Al2 114.68(10)
C49 C48 H48A 108.6
Al2 C48 H48A 108.6
C49 C48 H48B 108.6
Al2 C48 H48B 108.6
H48A C48 H48B 107.6
C48 C49 H49A 109.5
C48 C49 H49B 109.5
H49A C49 H49B 109.5
C48 C49 H49C 109.5
H49A C49 H49C 109.5
H49B C49 H49C 109.5
C51 C50 Al2 112.18(9)
C51 C50 H50A 109.2
Al2 C50 H50A 109.2
C51 C50 H50B 109.2
Al2 C50 H50B 109.2
H50A C50 H50B 107.9
C50 C51 H51A 109.5
C50 C51 H51B 109.5
H51A C51 H51B 109.5
C50 C51 H51C 109.5
H51A C51 H51C 109.5
H51B C51 H51C 109.5
O2 C52 C53 104.04(11)
O2 C52 H52A 110.9
C53 C52 H52A 110.9
O2 C52 H52B 110.9
C53 C52 H52B 110.9
H52A C52 H52B 109.0
C52 C53 C54 102.53(12)
C52 C53 H53A 111.3
C54 C53 H53A 111.3
C52 C53 H53B 111.3
C54 C53 H53B 111.3
H53A C53 H53B 109.2
C55 C54 C53 102.29(12)
C55 C54 H54A 111.3
C53 C54 H54A 111.3
C55 C54 H54B 111.3
C53 C54 H54B 111.3
H54A C54 H54B 109.2
O2 C55 C54 104.96(12)
O2 C55 H55A 110.8
C54 C55 H55A 110.8
O2 C55 H55B 110.8
C54 C55 H55B 110.8
H55A C55 H55B 108.8
C73 C71 C72A 120.7(6)
C73 C71 C7 115.6(6)
C72A C71 C7 111.15(15)
C72A C71 C73A 113.5(2)
C7 C71 C73A 112.8(2)
C73 C71 C72 104.3(6)
C7 C71 C72 105.7(3)
C73A C71 C72 94.0(3)
C73 C71 H71A 110.3
C72A C71 H71A 84.3
C7 C71 H71A 110.3
C73A C71 H71A 121.5
C72 C71 H71A 110.3
C73 C71 H71B 93.8
C72A C71 H71B 106.3
C7 C71 H71B 106.3
C73A C71 H71B 106.3
C72 C71 H71B 131.3
C71 C72 H72A 109.5
C71 C72 H72B 109.5
C71 C72 H72C 109.5
C71 C73 H73A 109.5
C71 C73 H73B 109.5
C71 C73 H73C 109.5
C71 C72A H72D 109.5
C71 C72A H72E 109.5
H72D C72A H72E 109.5
C71 C72A H72F 109.5
H72D C72A H72F 109.5
H72E C72A H72F 109.5
C71 C73A H73D 109.5
C71 C73A H73E 109.5
H73D C73A H73E 109.5
C71 C73A H73F 109.5
H73D C73A H73F 109.5
H73E C73A H73F 109.5
C11 C111 C113 113.79(12)
C11 C111 C112 110.13(12)
C113 C111 C112 109.65(13)
C11 C111 H11A 107.7
C113 C111 H11A 107.7
C112 C111 H11A 107.7
C111 C112 H11B 109.5
C111 C112 H11C 109.5
H11B C112 H11C 109.5
C111 C112 H11D 109.5
H11B C112 H11D 109.5
H11C C112 H11D 109.5
C111 C113 H11E 109.5
C111 C113 H11F 109.5
H11E C113 H11F 109.5
C111 C113 H11G 109.5
H11E C113 H11G 109.5
H11F C113 H11G 109.5
C13 C131 C132 112.01(12)
C13 C131 C133 112.07(13)
C132 C131 C133 109.50(13)
C13 C131 H13A 107.7
C132 C131 H13A 107.7
C133 C131 H13A 107.7
C131 C132 H13B 109.5
C131 C132 H13C 109.5
H13B C132 H13C 109.5
C131 C132 H13D 109.5
H13B C132 H13D 109.5
H13C C132 H13D 109.5
C131 C133 H13E 109.5
C131 C133 H13F 109.5
H13E C133 H13F 109.5
C131 C133 H13G 109.5
H13E C133 H13G 109.5
H13F C133 H13G 109.5
C172 C171 C173 109.16(14)
C172 C171 C17 113.43(13)
C173 C171 C17 112.74(13)
C172 C171 H17A 107.0
C173 C171 H17A 107.0
C17 C171 H17A 107.0
C171 C172 H17B 109.5
C171 C172 H17C 109.5
H17B C172 H17C 109.5
C171 C172 H17D 109.5
H17B C172 H17D 109.5
H17C C172 H17D 109.5
C171 C173 H17E 109.5
C171 C173 H17F 109.5
H17E C173 H17F 109.5
C171 C173 H17G 109.5
H17E C173 H17G 109.5
H17F C173 H17G 109.5
C37A C371 C372 117.1(3)
C37A C371 C37 112.7(3)
C372 C371 C37 111.96(12)
C372 C371 C373 101.6(4)
C37 C371 C373 106.9(3)
C37A C371 H37A 89.2
C372 C371 H37A 111.9
C37 C371 H37A 111.9
C373 C371 H37A 111.9
C371 C372 H37B 109.5
C371 C372 H37C 109.5
H37B C372 H37C 109.5
C371 C372 H37D 109.5
H37B C372 H37D 109.5
H37C C372 H37D 109.5
C371 C373 H37E 109.5
C371 C373 H37F 109.5
C371 C373 H37G 109.5
C371 C37A H37H 109.5
C371 C37A H37I 109.5
H37H C37A H37I 109.5
C371 C37A H37J 109.5
H37H C37A H37J 109.5
H37I C37A H37J 109.5
C41 C411 C413 113.33(14)
C41 C411 C412 111.11(12)
C413 C411 C412 109.24(13)
C41 C411 H41A 107.6
C413 C411 H41A 107.6
C412 C411 H41A 107.6
C411 C412 H41B 109.5
C411 C412 H41C 109.5
H41B C412 H41C 109.5
C411 C412 H41D 109.5
H41B C412 H41D 109.5
H41C C412 H41D 109.5
C411 C413 H41E 109.5
C411 C413 H41F 109.5
H41E C413 H41F 109.5
C411 C413 H41G 109.5
H41E C413 H41G 109.5
H41F C413 H41G 109.5
C43 C431 C43B 115.0(5)
C43 C431 C432 108.68(15)
C43B C431 C432 93.4(3)
C43 C431 C433 111.2(3)
C432 C431 C433 111.7(2)
C43 C431 C43A 111.83(19)
C43B C431 C43A 111.2(4)
C433 C431 C43A 126.9(3)
C43 C431 H43A 108.4
C43B C431 H43A 121.2
C432 C431 H43A 108.4
C433 C431 H43A 108.4
C43A C431 H43A 85.7
C43 C431 H43B 106.0
C43B C431 H43B 106.0
C432 C431 H43B 127.5
C433 C431 H43B 90.2
C43A C431 H43B 106.0
C431 C432 H43C 109.5
C431 C432 H43D 109.5
C431 C432 H43E 109.5
C431 C433 H43F 109.5
C431 C433 H43G 109.5
C431 C433 H43H 109.5
C431 C43A H43I 109.5
C431 C43A H43J 109.5
H43I C43A H43J 109.5
C431 C43A H43K 109.5
H43I C43A H43K 109.5
H43J C43A H43K 109.5
C431 C43B H43L 109.5
C431 C43B H43M 109.5
H43L C43B H43M 109.5
C431 C43B H43N 109.5
H43L C43B H43N 109.5
H43M C43B H43N 109.5
C47 C471 C473 113.77(12)
C47 C471 C472 110.91(12)
C473 C471 C472 109.64(12)
C47 C471 H47A 107.4
C473 C471 H47A 107.4
C472 C471 H47A 107.4
C471 C472 H47B 109.5
C471 C472 H47C 109.5
H47B C472 H47C 109.5
C471 C472 H47D 109.5
H47B C472 H47D 109.5
H47C C472 H47D 109.5
C471 C473 H47E 109.5
C471 C473 H47F 109.5
H47E C473 H47F 109.5
C471 C473 H47G 109.5
H47E C473 H47G 109.5
H47F C473 H47G 109.5

loop_
_geom_bond_atom_site_label_1
_geom_bond_atom_site_label_2
_geom_bond_distance
Al1 O1 1.9556(11)
Al1 C20 1.9860(15)
Al1 C18 1.9886(14)
Al1 B1 2.1447(15)
Al2 O2 1.9531(10)
Al2 C48 1.9920(14)
Al2 C50 1.9945(14)
Al2 B2 2.1571(15)
O1 C22 1.4597(17)
O1 C25 1.4657(17)
O2 C55 1.4616(17)
O2 C52 1.4697(17)
N2 C3 1.3976(17)
N2 C12 1.4339(17)
N2 B1 1.4500(18)
N5 C4 1.3970(18)
N5 C6 1.4332(16)
N5 B1 1.4499(17)
N32 C33 1.3989(16)
N32 C42 1.4319(16)
N32 B2 1.4569(18)
N35 C34 1.4016(17)
N35 C36 1.4303(16)
N35 B2 1.4582(18)
C3 C4 1.344(2)
C3 H3 0.9500
C4 H4 0.9500
C6 C7 1.4030(18)
C6 C11 1.4035(19)
C7 C8 1.3932(19)
C7 C71 1.5252(19)
C8 C9 1.386(2)
C8 H8 0.9500
C9 C10 1.386(2)
C9 H9 0.9500
C10 C11 1.3981(18)
C10 H10 0.9500
C11 C111 1.5207(18)
C12 C13 1.4046(19)
C12 C17 1.406(2)
C13 C14 1.4016(19)
C13 C131 1.517(2)
C14 C15 1.381(2)
C14 H14 0.9500
C15 C16 1.389(2)
C15 H15 0.9500
C16 C17 1.396(2)
C16 H16 0.9500
C17 C171 1.530(2)
C18 C19 1.537(2)
C18 H18A 0.9900
C18 H18B 0.9900
C19 H19A 0.9800
C19 H19B 0.9800
C19 H19C 0.9800
C20 C21 1.533(2)
C20 H20A 0.9900
C20 H20B 0.9900
C21 H21A 0.9800
C21 H21B 0.9800
C21 H21C 0.9800
C22 C23 1.503(2)
C22 H22A 0.9900
C22 H22B 0.9900
C23 C24 1.527(2)
C23 H23A 0.9900
C23 H23B 0.9900
C24 C25 1.529(2)
C24 H24A 0.9900
C24 H24B 0.9900
C25 H25A 0.9900
C25 H25B 0.9900
C33 C34 1.3410(19)
C33 H33 0.9500
C34 H34 0.9500
C36 C41 1.4030(18)
C36 C37 1.4089(18)
C37 C38 1.3970(19)
C37 C371 1.5219(18)
C38 C39 1.382(2)
C38 H38 0.9500
C39 C40 1.387(2)
C39 H39 0.9500
C40 C41 1.3986(19)
C40 H40 0.9500
C41 C411 1.5186(18)
C42 C43 1.4035(19)
C42 C47 1.4119(19)
C43 C44 1.3976(19)
C43 C431 1.522(2)
C44 C45 1.381(2)
C44 H44 0.9500
C45 C46 1.389(2)
C45 H45 0.9500
C46 C47 1.395(2)
C46 H46 0.9500
C47 C471 1.522(2)
C48 C49 1.532(2)
C48 H48A 0.9900
C48 H48B 0.9900
C49 H49A 0.9800
C49 H49B 0.9800
C49 H49C 0.9800
C50 C51 1.5421(19)
C50 H50A 0.9900
C50 H50B 0.9900
C51 H51A 0.9800
C51 H51B 0.9800
C51 H51C 0.9800
C52 C53 1.513(2)
C52 H52A 0.9900
C52 H52B 0.9900
C53 C54 1.530(2)
C53 H53A 0.9900
C53 H53B 0.9900
C54 C55 1.511(2)
C54 H54A 0.9900
C54 H54B 0.9900
C55 H55A 0.9900
C55 H55B 0.9900
C71 C73 1.332(13)
C71 C72A 1.461(3)
C71 C73A 1.572(4)
C71 C72 1.664(6)
C71 H71A 1.0000
C71 H71B 1.0000
C72 H72A 0.9800
C72 H72B 0.9800
C72 H72C 0.9800
C73 H73A 0.9800
C73 H73B 0.9800
C73 H73C 0.9800
C72A H72D 0.9800
C72A H72E 0.9800
C72A H72F 0.9800
C73A H73D 0.9800
C73A H73E 0.9800
C73A H73F 0.9800
C111 C113 1.529(2)
C111 C112 1.534(2)
C111 H11A 1.0000
C112 H11B 0.9800
C112 H11C 0.9800
C112 H11D 0.9800
C113 H11E 0.9800
C113 H11F 0.9800
C113 H11G 0.9800
C131 C132 1.532(2)
C131 C133 1.534(2)
C131 H13A 1.0000
C132 H13B 0.9800
C132 H13C 0.9800
C132 H13D 0.9800
C133 H13E 0.9800
C133 H13F 0.9800
C133 H13G 0.9800
C171 C172 1.526(2)
C171 C173 1.527(2)
C171 H17A 1.0000
C172 H17B 0.9800
C172 H17C 0.9800
C172 H17D 0.9800
C173 H17E 0.9800
C173 H17F 0.9800
C173 H17G 0.9800
C371 C37A 1.488(6)
C371 C372 1.517(2)
C371 C373 1.607(9)
C371 H37A 1.0000
C372 H37B 0.9800
C372 H37C 0.9800
C372 H37D 0.9800
C373 H37E 0.9800
C373 H37F 0.9800
C373 H37G 0.9800
C37A H37H 0.9800
C37A H37I 0.9800
C37A H37J 0.9800
C411 C413 1.534(2)
C411 C412 1.535(2)
C411 H41A 1.0000
C412 H41B 0.9800
C412 H41C 0.9800
C412 H41D 0.9800
C413 H41E 0.9800
C413 H41F 0.9800
C413 H41G 0.9800
C431 C43B 1.524(12)
C431 C432 1.537(3)
C431 C433 1.543(8)
C431 C43A 1.551(5)
C431 H43A 1.0000
C431 H43B 1.0000
C432 H43C 0.9800
C432 H43D 0.9800
C432 H43E 0.9800
C433 H43F 0.9800
C433 H43G 0.9800
C433 H43H 0.9800
C43A H43I 0.9800
C43A H43J 0.9800
C43A H43K 0.9800
C43B H43L 0.9800
C43B H43M 0.9800
C43B H43N 0.9800
C471 C473 1.532(2)
C471 C472 1.536(2)
C471 H47A 1.0000
C472 H47B 0.9800
C472 H47C 0.9800
C472 H47D 0.9800
C473 H47E 0.9800
C473 H47F 0.9800
C473 H47G 0.9800
